data_4340066
loop_
_publ_author_name
'McDougald, Jr, Roy N'
'Chilukuri, Bhaskar'
'Jia, Huiping'
'Perez, Michael R.'
'Raba\^a, Hassan'
'Wang, Xiaoping'
'Nesterov, Vladimir N.'
'Cundari, Thomas R.'
'Gnade, Bruce E.'
'Omary, Mohammad A.'

_publ_section_title
;
 Molecular and electronic structure of cyclic trinuclear gold(i)
 carbeniate complexes: insights for structure/luminescence/conductivity
 relationships.
;
_journal_issue 14
_journal_name_full 'Inorganic chemistry'
_journal_page_first 7485
_journal_page_last 7499
_journal_paper_doi 10.1021/ic500808q
_journal_volume 53
_journal_year 2014
_chemical_formula_moiety 'C18 H36 Au3 N3 O3'
_chemical_formula_sum 'C18 H36 Au3 N3 O3'
_chemical_formula_weight 933.40
_chemical_name_systematic
; 
 ? 
;
_space_group_IT_number 14
_symmetry_cell_setting monoclinic
_symmetry_space_group_name_Hall '-P 2ybc'
_symmetry_space_group_name_H-M 'P 1 21/c 1'
_atom_sites_solution_hydrogens geom
_atom_sites_solution_primary direct
_atom_sites_solution_secondary difmap
_audit_creation_method SHELXL-97
_cell_angle_alpha 90.00
_cell_angle_beta 104.3470(10)
_cell_angle_gamma 90.00
_cell_formula_units_Z 8
_cell_length_a 22.7074(17)
_cell_length_b 9.0981(7)
_cell_length_c 23.2784(17)
_cell_measurement_reflns_used 7014
_cell_measurement_temperature 100(2)
_cell_measurement_theta_max 25.56
_cell_measurement_theta_min 2.24
_cell_volume 4659.2(6)
_computing_cell_refinement 'APEX2 (Bruker-AXS, 2007)'
_computing_data_collection 'APEX2 (Bruker-AXS, 2007)'
_computing_data_reduction 'APEX2 (Bruker-AXS, 2007)'
_computing_structure_refinement 'SHELXL-97 (Sheldrick, 1997)'
_computing_structure_solution 'SHELXS-97 (Sheldrick, 1990)'
_diffrn_ambient_temperature 100(2)
_diffrn_measured_fraction_theta_full 1.000
_diffrn_measured_fraction_theta_max 1.000
_diffrn_measurement_device_type 'Bruker SMART APEX II CCD'
_diffrn_measurement_method '\w scans'
_diffrn_radiation_monochromator graphite
_diffrn_radiation_source 'fine-focus sealed tube'
_diffrn_radiation_type MoK\a
_diffrn_radiation_wavelength 0.71073
_diffrn_reflns_av_R_equivalents 0.0476
_diffrn_reflns_av_sigmaI/netI 0.0325
_diffrn_reflns_limit_h_max 27
_diffrn_reflns_limit_h_min -27
_diffrn_reflns_limit_k_max 11
_diffrn_reflns_limit_k_min -11
_diffrn_reflns_limit_l_max 28
_diffrn_reflns_limit_l_min -28
_diffrn_reflns_number 49596
_diffrn_reflns_theta_full 25.68
_diffrn_reflns_theta_max 25.68
_diffrn_reflns_theta_min 0.93
_exptl_absorpt_coefficient_mu 18.868
_exptl_absorpt_correction_T_max 0.3542
_exptl_absorpt_correction_T_min 0.1249
_exptl_absorpt_correction_type multi-scan
_exptl_absorpt_process_details SADABS
_exptl_crystal_colour colorless
_exptl_crystal_density_diffrn 2.661
_exptl_crystal_density_method 'not measured'
_exptl_crystal_description needle
_exptl_crystal_F_000 3408
_exptl_crystal_size_max 0.24
_exptl_crystal_size_mid 0.09
_exptl_crystal_size_min 0.05
_refine_diff_density_max 3.421
_refine_diff_density_min -0.944
_refine_diff_density_rms 0.200
_refine_ls_extinction_method none
_refine_ls_goodness_of_fit_ref 1.085
_refine_ls_hydrogen_treatment constr
_refine_ls_matrix_type full
_refine_ls_number_parameters 487
_refine_ls_number_reflns 8840
_refine_ls_number_restraints 0
_refine_ls_restrained_S_all 1.085
_refine_ls_R_factor_all 0.0424
_refine_ls_R_factor_gt 0.0272
_refine_ls_shift/su_max 0.001
_refine_ls_shift/su_mean 0.000
_refine_ls_structure_factor_coef Fsqd
_refine_ls_weighting_details 'calc w=1/[\s^2^(Fo^2^)+(0.0156P)^2^+39.0689P] where P=(Fo^2^+2Fc^2^)/3'
_refine_ls_weighting_scheme calc
_refine_ls_wR_factor_gt 0.0550
_refine_ls_wR_factor_ref 0.0605
_reflns_number_gt 7132
_reflns_number_total 8840
_reflns_threshold_expression >2sigma(I)
_cod_data_source_file ic500808q_si_003.cif
_cod_data_source_block Au3(nBuN=COMe)3
_cod_depositor_comments
;
The following automatic conversions were performed:

'_symmetry_cell_setting' value 'Monoclinic' changed to 'monoclinic'
according to
/usr/data/users/saulius/crontab/automatic-downloads/rss-feeds/ACS/lib/dictionaries/cif_core.dic
dictionary named 'cif_core.dic' version 2.4.2 from 2011-04-26.

Automatic conversion script
Id: cif_fix_values 2281 2013-09-26 08:29:07Z andrius 

 Adding full bibliography for 4340065--4340068.cif.
;
_cod_original_sg_symbol_Hall '-P 2ybc '
_cod_original_sg_symbol_H-M 'P 2(1)/c '
_cod_database_code 4340066

loop_
_symmetry_equiv_pos_as_xyz
'x, y, z'
'-x, y+1/2, -z+1/2'
'-x, -y, -z'
'x, -y-1/2, z-1/2'

loop_
_atom_site_label
_atom_site_type_symbol
_atom_site_fract_x
_atom_site_fract_y
_atom_site_fract_z
_atom_site_U_iso_or_equiv
_atom_site_adp_type
_atom_site_occupancy
_atom_site_symmetry_multiplicity
_atom_site_calc_flag
_atom_site_refinement_flags
Au1 Au 0.544217(13) 0.33004(3) 0.019135(12) 0.01951(7) Uani 1 1 d .
Au2 Au 0.467295(13) 0.25288(3) -0.118492(13) 0.02035(7) Uani 1 1 d .
Au3 Au 0.432110(13) 0.09525(3) -0.002110(12) 0.01908(7) Uani 1 1 d .
N1 N 0.4766(3) 0.1486(6) 0.0821(3) 0.0142(13) Uani 1 1 d .
N2 N 0.5689(3) 0.4229(7) -0.0518(3) 0.0205(14) Uani 1 1 d .
N3 N 0.3966(3) 0.1050(7) -0.1310(3) 0.0212(14) Uani 1 1 d .
C1 C 0.5226(4) 0.2400(8) 0.0892(3) 0.0215(17) Uani 1 1 d .
C2 C 0.6050(4) 0.3614(9) 0.1558(3) 0.0262(19) Uani 1 1 d .
H2A H 0.6227 0.3721 0.1985 0.039 Uiso 1 1 calc R
H2B H 0.5935 0.4583 0.1382 0.039 Uiso 1 1 calc R
H2C H 0.6350 0.3167 0.1373 0.039 Uiso 1 1 calc R
C3 C 0.4607(4) 0.0907(9) 0.1362(3) 0.0248(18) Uani 1 1 d .
H3A H 0.4523 0.1741 0.1603 0.030 Uiso 1 1 calc R
H3B H 0.4957 0.0354 0.1603 0.030 Uiso 1 1 calc R
C4 C 0.4054(4) -0.0093(9) 0.1209(3) 0.0230(17) Uani 1 1 d .
H4A H 0.3700 0.0469 0.0980 0.028 Uiso 1 1 calc R
H4B H 0.4132 -0.0909 0.0956 0.028 Uiso 1 1 calc R
C5 C 0.3910(4) -0.0714(9) 0.1757(4) 0.0276(19) Uani 1 1 d .
H5A H 0.3837 0.0106 0.2010 0.033 Uiso 1 1 calc R
H5B H 0.4266 -0.1275 0.1984 0.033 Uiso 1 1 calc R
C6 C 0.3357(4) -0.1714(10) 0.1619(4) 0.033(2) Uani 1 1 d .
H6A H 0.3288 -0.2100 0.1990 0.050 Uiso 1 1 calc R
H6B H 0.3427 -0.2531 0.1370 0.050 Uiso 1 1 calc R
H6C H 0.3000 -0.1154 0.1408 0.050 Uiso 1 1 calc R
C7 C 0.5362(4) 0.3932(9) -0.1047(3) 0.0232(17) Uani 1 1 d .
C8 C 0.5213(4) 0.4482(10) -0.2079(3) 0.032(2) Uani 1 1 d .
H8A H 0.5403 0.5050 -0.2343 0.048 Uiso 1 1 calc R
H8B H 0.4798 0.4840 -0.2115 0.048 Uiso 1 1 calc R
H8C H 0.5200 0.3441 -0.2190 0.048 Uiso 1 1 calc R
C9 C 0.6215(3) 0.5258(9) -0.0437(3) 0.0225(17) Uani 1 1 d .
H9A H 0.6072 0.6207 -0.0630 0.027 Uiso 1 1 calc R
H9B H 0.6517 0.4845 -0.0635 0.027 Uiso 1 1 calc R
C10 C 0.6514(3) 0.5523(8) 0.0206(3) 0.0214(17) Uani 1 1 d .
H10A H 0.6671 0.4579 0.0395 0.026 Uiso 1 1 calc R
H10B H 0.6208 0.5897 0.0407 0.026 Uiso 1 1 calc R
C11 C 0.7037(4) 0.6620(9) 0.0293(4) 0.0248(18) Uani 1 1 d .
H11A H 0.6878 0.7578 0.0119 0.030 Uiso 1 1 calc R
H11B H 0.7336 0.6266 0.0079 0.030 Uiso 1 1 calc R
C12 C 0.7353(4) 0.6833(10) 0.0947(4) 0.036(2) Uani 1 1 d .
H12A H 0.7687 0.7537 0.0984 0.054 Uiso 1 1 calc R
H12B H 0.7515 0.5889 0.1119 0.054 Uiso 1 1 calc R
H12C H 0.7060 0.7209 0.1158 0.054 Uiso 1 1 calc R
C13 C 0.3855(4) 0.0473(8) -0.0842(3) 0.0216(17) Uani 1 1 d .
C14 C 0.3182(4) -0.1079(9) -0.0461(4) 0.0267(18) Uani 1 1 d .
H14A H 0.2858 -0.1800 -0.0601 0.040 Uiso 1 1 calc R
H14B H 0.3028 -0.0267 -0.0263 0.040 Uiso 1 1 calc R
H14C H 0.3523 -0.1551 -0.0181 0.040 Uiso 1 1 calc R
C15 C 0.3599(4) 0.0597(9) -0.1898(3) 0.029(2) Uani 1 1 d .
H15A H 0.3184 0.0361 -0.1862 0.035 Uiso 1 1 calc R
H15B H 0.3776 -0.0317 -0.2014 0.035 Uiso 1 1 calc R
C16 C 0.3549(4) 0.1688(9) -0.2383(3) 0.0250(18) Uani 1 1 d .
H16A H 0.3957 0.1879 -0.2447 0.030 Uiso 1 1 calc R
H16B H 0.3388 0.2626 -0.2268 0.030 Uiso 1 1 calc R
C17 C 0.3131(4) 0.1127(10) -0.2951(3) 0.032(2) Uani 1 1 d .
H17A H 0.3301 0.0196 -0.3061 0.038 Uiso 1 1 calc R
H17B H 0.2732 0.0898 -0.2873 0.038 Uiso 1 1 calc R
C18 C 0.3032(4) 0.2158(10) -0.3470(4) 0.034(2) Uani 1 1 d .
H18A H 0.2757 0.1701 -0.3815 0.052 Uiso 1 1 calc R
H18B H 0.3422 0.2370 -0.3561 0.052 Uiso 1 1 calc R
H18C H 0.2852 0.3075 -0.3372 0.052 Uiso 1 1 calc R
O1 O 0.5520(2) 0.2690(6) 0.1460(2) 0.0250(12) Uani 1 1 d .
O2 O 0.5559(3) 0.4649(6) -0.1482(2) 0.0267(13) Uani 1 1 d .
O3 O 0.3385(2) -0.0519(6) -0.0958(2) 0.0230(12) Uani 1 1 d .
Au4 Au 0.072265(14) -0.09055(3) 0.027960(13) 0.02144(7) Uani 1 1 d .
Au5 Au 0.033229(14) -0.23613(4) -0.106742(13) 0.02323(8) Uani 1 1 d .
Au6 Au -0.040988(13) -0.32279(3) -0.005315(13) 0.02148(7) Uani 1 1 d .
N4 N 0.1030(3) -0.0872(7) -0.0854(3) 0.0230(15) Uani 1 1 d .
N5 N -0.0678(3) -0.4083(7) -0.0897(3) 0.0229(15) Uani 1 1 d .
N6 N 0.0302(2) -0.1470(6) 0.0940(2) 0.0118(12) Uani 1 1 d .
C19 C 0.1143(4) -0.0401(10) -0.0321(3) 0.033(2) Uani 1 1 d .
C20 C 0.1865(4) 0.1078(9) 0.0407(4) 0.030(2) Uani 1 1 d .
H20A H 0.2209 0.1749 0.0440 0.045 Uiso 1 1 calc R
H20B H 0.1995 0.0221 0.0661 0.045 Uiso 1 1 calc R
H20C H 0.1537 0.1586 0.0532 0.045 Uiso 1 1 calc R
C21 C 0.1366(4) -0.0392(10) -0.1286(4) 0.033(2) Uani 1 1 d .
H21A H 0.1754 0.0060 -0.1068 0.040 Uiso 1 1 calc R
H21B H 0.1126 0.0377 -0.1542 0.040 Uiso 1 1 calc R
C22 C 0.1504(4) -0.1596(10) -0.1674(4) 0.036(2) Uani 1 1 d .
H22A H 0.1118 -0.2004 -0.1917 0.043 Uiso 1 1 calc R
H22B H 0.1724 -0.2397 -0.1422 0.043 Uiso 1 1 calc R
C23 C 0.1887(4) -0.1049(11) -0.2080(4) 0.039(2) Uani 1 1 d .
H23A H 0.1641 -0.0351 -0.2369 0.047 Uiso 1 1 calc R
H23B H 0.2239 -0.0501 -0.1840 0.047 Uiso 1 1 calc R
C24 C 0.2113(6) -0.2211(13) -0.2409(6) 0.064(3) Uani 1 1 d .
H24A H 0.2359 -0.1770 -0.2655 0.095 Uiso 1 1 calc R
H24B H 0.1768 -0.2733 -0.2663 0.095 Uiso 1 1 calc R
H24C H 0.2362 -0.2904 -0.2128 0.095 Uiso 1 1 calc R
C25 C -0.0357(3) -0.3795(9) -0.1266(4) 0.0236(18) Uani 1 1 d .
C26 C -0.0178(4) -0.4337(11) -0.2214(4) 0.038(2) Uani 1 1 d .
H26A H -0.0358 -0.4909 -0.2571 0.056 Uiso 1 1 calc R
H26B H 0.0234 -0.4696 -0.2037 0.056 Uiso 1 1 calc R
H26C H -0.0160 -0.3298 -0.2320 0.056 Uiso 1 1 calc R
C27 C -0.1196(4) -0.5113(9) -0.1071(3) 0.0262(19) Uani 1 1 d .
H27A H -0.1053 -0.6034 -0.1219 0.031 Uiso 1 1 calc R
H27B H -0.1508 -0.4675 -0.1400 0.031 Uiso 1 1 calc R
C28 C -0.1478(4) -0.5470(9) -0.0570(3) 0.0247(18) Uani 1 1 d .
H28A H -0.1611 -0.4546 -0.0416 0.030 Uiso 1 1 calc R
H28B H -0.1168 -0.5931 -0.0245 0.030 Uiso 1 1 calc R
C29 C -0.2022(4) -0.6502(9) -0.0755(4) 0.0289(19) Uani 1 1 d .
H29A H -0.2342 -0.6011 -0.1061 0.035 Uiso 1 1 calc R
H29B H -0.1895 -0.7395 -0.0935 0.035 Uiso 1 1 calc R
C30 C -0.2285(4) -0.6953(9) -0.0241(4) 0.0281(19) Uani 1 1 d .
H30A H -0.2635 -0.7601 -0.0387 0.042 Uiso 1 1 calc R
H30B H -0.2416 -0.6075 -0.0063 0.042 Uiso 1 1 calc R
H30C H -0.1974 -0.7473 0.0057 0.042 Uiso 1 1 calc R
C31 C -0.0154(4) -0.2406(9) 0.0767(3) 0.0264(19) Uani 1 1 d .
C32 C -0.0971(4) -0.3657(10) 0.1047(4) 0.032(2) Uani 1 1 d .
H32A H -0.1138 -0.3790 0.1393 0.048 Uiso 1 1 calc R
H32B H -0.0858 -0.4616 0.0915 0.048 Uiso 1 1 calc R
H32C H -0.1278 -0.3198 0.0726 0.048 Uiso 1 1 calc R
C33 C 0.0473(4) -0.0983(9) 0.1540(4) 0.0265(18) Uani 1 1 d .
H33A H 0.0567 -0.1844 0.1807 0.032 Uiso 1 1 calc R
H33B H 0.0129 -0.0447 0.1634 0.032 Uiso 1 1 calc R
C34 C 0.1025(4) 0.0019(10) 0.1644(3) 0.030(2) Uani 1 1 d .
H34A H 0.1377 -0.0551 0.1586 0.036 Uiso 1 1 calc R
H34B H 0.0944 0.0818 0.1346 0.036 Uiso 1 1 calc R
C35 C 0.1188(4) 0.0693(9) 0.2261(4) 0.031(2) Uani 1 1 d .
H35A H 0.0839 0.1282 0.2315 0.037 Uiso 1 1 calc R
H35B H 0.1259 -0.0106 0.2558 0.037 Uiso 1 1 calc R
C36 C 0.1745(5) 0.1662(11) 0.2372(4) 0.042(2) Uani 1 1 d .
H36A H 0.1844 0.2006 0.2783 0.063 Uiso 1 1 calc R
H36B H 0.1665 0.2508 0.2103 0.063 Uiso 1 1 calc R
H36C H 0.2088 0.1099 0.2301 0.063 Uiso 1 1 calc R
O4 O 0.1647(2) 0.0603(6) -0.0204(2) 0.0270(13) Uani 1 1 d .
O5 O -0.0544(3) -0.4493(7) -0.1793(2) 0.0311(14) Uani 1 1 d .
O6 O -0.0440(2) -0.2724(6) 0.1203(2) 0.0238(12) Uani 1 1 d .

loop_
_atom_site_aniso_label
_atom_site_aniso_U_11
_atom_site_aniso_U_22
_atom_site_aniso_U_33
_atom_site_aniso_U_23
_atom_site_aniso_U_13
_atom_site_aniso_U_12
Au1 0.01887(15) 0.02237(15) 0.01720(15) 0.00051(12) 0.00430(11) -0.00077(12)
Au2 0.01883(15) 0.02443(16) 0.01718(15) 0.00100(12) 0.00329(11) -0.00181(13)
Au3 0.02052(16) 0.02138(15) 0.01532(15) -0.00010(12) 0.00439(11) 0.00022(12)
N1 0.015(3) 0.013(3) 0.014(3) 0.008(2) 0.004(2) -0.001(3)
N2 0.020(3) 0.018(3) 0.023(4) 0.000(3) 0.005(3) -0.004(3)
N3 0.021(3) 0.022(3) 0.019(3) -0.002(3) 0.001(3) -0.004(3)
C1 0.026(4) 0.019(4) 0.021(4) -0.004(3) 0.008(3) 0.008(3)
C2 0.030(5) 0.030(5) 0.017(4) -0.003(3) 0.003(3) -0.004(4)
C3 0.034(5) 0.023(4) 0.018(4) -0.002(3) 0.009(3) 0.000(4)
C4 0.022(4) 0.025(4) 0.022(4) 0.004(3) 0.004(3) 0.004(3)
C5 0.030(5) 0.030(5) 0.021(4) 0.003(4) 0.004(3) -0.003(4)
C6 0.039(5) 0.033(5) 0.026(5) -0.002(4) 0.007(4) -0.017(4)
C7 0.019(4) 0.029(4) 0.023(4) 0.001(3) 0.008(3) 0.001(4)
C8 0.038(5) 0.040(5) 0.018(4) 0.007(4) 0.006(4) -0.003(4)
C9 0.016(4) 0.024(4) 0.028(4) 0.003(3) 0.007(3) -0.001(3)
C10 0.015(4) 0.019(4) 0.030(4) 0.000(3) 0.005(3) 0.004(3)
C11 0.021(4) 0.024(4) 0.030(5) -0.001(4) 0.007(3) 0.002(3)
C12 0.028(5) 0.036(5) 0.043(6) -0.007(4) 0.006(4) -0.001(4)
C13 0.023(4) 0.021(4) 0.020(4) 0.001(3) 0.004(3) 0.007(3)
C14 0.026(5) 0.025(4) 0.029(5) -0.003(4) 0.007(4) -0.006(4)
C15 0.036(5) 0.029(5) 0.017(4) 0.001(3) -0.004(4) -0.012(4)
C16 0.026(4) 0.025(4) 0.023(4) -0.005(3) 0.004(3) 0.001(4)
C17 0.043(5) 0.037(5) 0.016(4) 0.003(4) 0.006(4) -0.005(4)
C18 0.045(6) 0.030(5) 0.023(5) 0.000(4) 0.000(4) 0.000(4)
O1 0.025(3) 0.032(3) 0.017(3) 0.002(2) 0.002(2) -0.004(3)
O2 0.028(3) 0.035(3) 0.016(3) 0.003(2) 0.004(2) -0.009(3)
O3 0.028(3) 0.022(3) 0.019(3) 0.003(2) 0.007(2) -0.005(2)
Au4 0.02135(16) 0.02393(16) 0.01924(16) 0.00133(12) 0.00543(12) 0.00089(13)
Au5 0.01964(15) 0.02987(17) 0.02019(16) 0.00051(13) 0.00493(12) -0.00163(14)
Au6 0.01974(16) 0.02505(16) 0.01945(15) 0.00078(13) 0.00448(12) -0.00009(13)
N4 0.020(4) 0.027(4) 0.021(4) 0.003(3) 0.004(3) -0.006(3)
N5 0.023(4) 0.027(4) 0.018(3) 0.001(3) 0.003(3) 0.001(3)
N6 0.009(3) 0.015(3) 0.013(3) 0.013(2) 0.007(2) 0.005(2)
C19 0.037(5) 0.041(5) 0.014(4) 0.005(4) -0.006(4) 0.033(4)
C20 0.034(5) 0.028(5) 0.025(5) -0.001(4) 0.001(4) -0.006(4)
C21 0.032(5) 0.041(5) 0.027(5) 0.001(4) 0.008(4) -0.006(4)
C22 0.036(5) 0.036(5) 0.040(5) 0.003(4) 0.019(4) 0.001(4)
C23 0.040(6) 0.043(6) 0.041(6) -0.001(4) 0.022(4) -0.004(5)
C24 0.070(9) 0.058(8) 0.077(9) -0.008(6) 0.045(7) -0.012(6)
C25 0.018(4) 0.024(4) 0.026(4) -0.006(3) -0.001(3) 0.003(3)
C26 0.038(5) 0.055(6) 0.023(5) -0.011(4) 0.014(4) -0.005(5)
C27 0.022(4) 0.031(5) 0.021(4) 0.002(4) -0.003(3) -0.009(4)
C28 0.026(4) 0.022(4) 0.024(4) 0.002(3) 0.003(3) 0.004(3)
C29 0.027(5) 0.028(5) 0.029(5) 0.005(4) 0.003(4) 0.001(4)
C30 0.022(4) 0.032(5) 0.030(5) 0.000(4) 0.005(4) -0.002(4)
C31 0.029(5) 0.029(5) 0.018(4) -0.001(3) 0.001(3) 0.017(4)
C32 0.030(5) 0.031(5) 0.036(5) 0.001(4) 0.010(4) -0.004(4)
C33 0.028(5) 0.024(4) 0.029(5) 0.006(4) 0.010(4) 0.001(4)
C34 0.029(5) 0.040(5) 0.019(4) 0.006(4) 0.003(3) 0.004(4)
C35 0.042(5) 0.027(5) 0.023(5) -0.003(4) 0.006(4) -0.001(4)
C36 0.055(7) 0.043(6) 0.025(5) -0.003(4) 0.002(4) -0.012(5)
O4 0.025(3) 0.030(3) 0.026(3) -0.001(2) 0.006(2) -0.010(3)
O5 0.028(3) 0.047(4) 0.018(3) -0.006(3) 0.006(2) -0.010(3)
O6 0.025(3) 0.028(3) 0.020(3) 0.004(2) 0.008(2) -0.005(2)

loop_
_atom_type_symbol
_atom_type_description
_atom_type_scat_dispersion_real
_atom_type_scat_dispersion_imag
_atom_type_scat_source
C C 0.0033 0.0016 'International Tables Vol C Tables 4.2.6.8 and 6.1.1.4'
H H 0.0000 0.0000 'International Tables Vol C Tables 4.2.6.8 and 6.1.1.4'
N N 0.0061 0.0033 'International Tables Vol C Tables 4.2.6.8 and 6.1.1.4'
O O 0.0106 0.0060 'International Tables Vol C Tables 4.2.6.8 and 6.1.1.4'
Au Au -2.0133 8.8022 'International Tables Vol C Tables 4.2.6.8 and 6.1.1.4'

loop_
_geom_angle_atom_site_label_1
_geom_angle_atom_site_label_2
_geom_angle_atom_site_label_3
_geom_angle
C1 Au1 N2 178.5(3)
C1 Au1 Au3 60.9(2)
N2 Au1 Au3 120.37(17)
C1 Au1 Au2 121.7(2)
N2 Au1 Au2 59.63(17)
Au3 Au1 Au2 60.779(9)
C7 Au2 N3 178.7(3)
C7 Au2 Au1 60.2(2)
N3 Au2 Au1 118.67(17)
C7 Au2 Au3 119.0(2)
N3 Au2 Au3 59.89(17)
Au1 Au2 Au3 58.777(10)
C13 Au3 N1 177.6(3)
C13 Au3 Au1 119.9(2)
N1 Au3 Au1 60.91(16)
C13 Au3 Au2 59.5(2)
N1 Au3 Au2 121.30(16)
Au1 Au3 Au2 60.444(9)
C1 N1 C3 118.0(6)
C1 N1 Au3 117.6(5)
C3 N1 Au3 124.3(5)
C7 N2 C9 120.1(6)
C7 N2 Au1 118.1(5)
C9 N2 Au1 121.8(5)
C13 N3 C15 119.1(7)
C13 N3 Au2 117.1(5)
C15 N3 Au2 123.8(5)
N1 C1 O1 115.6(7)
N1 C1 Au1 120.5(5)
O1 C1 Au1 123.9(6)
N1 C3 C4 111.9(6)
C5 C4 C3 111.5(6)
C4 C5 C6 112.8(7)
N2 C7 O2 112.8(7)
N2 C7 Au2 122.0(6)
O2 C7 Au2 125.2(5)
N2 C9 C10 112.1(6)
C9 C10 C11 112.4(6)
C10 C11 C12 111.9(7)
N3 C13 O3 114.0(7)
N3 C13 Au3 123.5(6)
O3 C13 Au3 122.5(5)
N3 C15 C16 116.0(7)
C15 C16 C17 110.6(7)
C18 C17 C16 115.4(7)
C1 O1 C2 117.3(6)
C7 O2 C8 117.9(6)
C13 O3 C14 117.5(6)
C19 Au4 N6 178.0(3)
C19 Au4 Au6 118.8(3)
N6 Au4 Au6 62.26(17)
C19 Au4 Au5 58.4(3)
N6 Au4 Au5 122.70(17)
Au6 Au4 Au5 60.500(9)
C25 Au5 N4 179.0(3)
C25 Au5 Au4 119.3(2)
N4 Au5 Au4 59.85(18)
C25 Au5 Au6 60.3(2)
N4 Au5 Au6 118.90(18)
Au4 Au5 Au6 59.061(10)
C31 Au6 N5 179.6(3)
C31 Au6 Au4 60.4(3)
N5 Au6 Au4 119.97(18)
C31 Au6 Au5 120.8(3)
N5 Au6 Au5 59.57(18)
Au4 Au6 Au5 60.439(10)
C19 N4 C21 123.4(8)
C19 N4 Au5 114.5(6)
C21 N4 Au5 122.1(5)
C25 N5 C27 119.3(7)
C25 N5 Au6 118.6(5)
C27 N5 Au6 121.9(5)
C31 N6 C33 120.1(6)
C31 N6 Au4 113.8(5)
C33 N6 Au4 126.1(5)
N4 C19 O4 110.9(8)
N4 C19 Au4 127.3(7)
O4 C19 Au4 121.8(5)
N4 C21 C22 114.6(7)
C21 C22 C23 111.9(8)
C24 C23 C22 114.6(8)
N5 C25 O5 114.0(7)
N5 C25 Au5 121.2(6)
O5 C25 Au5 124.7(6)
N5 C27 C28 112.8(6)
C27 C28 C29 112.7(7)
C30 C29 C28 113.2(7)
N6 C31 O6 112.9(7)
N6 C31 Au6 123.6(6)
O6 C31 Au6 123.5(6)
N6 C33 C34 110.9(6)
C35 C34 C33 113.0(7)
C36 C35 C34 113.2(7)
C19 O4 C20 115.9(6)
C25 O5 C26 117.7(7)
C31 O6 C32 117.2(6)

loop_
_geom_bond_atom_site_label_1
_geom_bond_atom_site_label_2
_geom_bond_distance
Au1 C1 1.991(8)
Au1 N2 2.053(6)
Au1 Au3 3.2656(4)
Au1 Au2 3.3218(5)
Au2 C7 1.984(8)
Au2 N3 2.059(6)
Au2 Au3 3.3328(5)
Au3 C13 1.989(8)
Au3 N1 2.029(6)
N1 C1 1.312(10)
N1 C3 1.491(9)
N2 C7 1.300(10)
N2 C9 1.492(9)
N3 C13 1.291(10)
N3 C15 1.473(9)
C1 O1 1.353(9)
C2 O1 1.439(9)
C3 C4 1.519(11)
C4 C5 1.505(11)
C5 C6 1.518(11)
C7 O2 1.368(9)
C8 O2 1.426(9)
C9 C10 1.503(11)
C10 C11 1.525(11)
C11 C12 1.527(12)
C13 O3 1.372(9)
C14 O3 1.440(9)
C15 C16 1.486(11)
C16 C17 1.512(11)
C17 C18 1.502(11)
Au4 C19 1.935(9)
Au4 N6 2.066(5)
Au4 Au6 3.2697(5)
Au4 Au5 3.3159(5)
Au5 C25 2.001(8)
Au5 N4 2.051(6)
Au5 Au6 3.3179(5)
Au6 C31 1.997(8)
Au6 N5 2.058(6)
N4 C19 1.277(10)
N4 C21 1.470(10)
N5 C25 1.286(10)
N5 C27 1.480(10)
N6 C31 1.325(10)
N6 C33 1.424(10)
C19 O4 1.436(11)
C20 O4 1.451(9)
C21 C22 1.502(12)
C22 C23 1.517(12)
C23 C24 1.470(14)
C25 O5 1.351(9)
C26 O5 1.442(10)
C27 C28 1.499(11)
C28 C29 1.525(11)
C29 C30 1.520(11)
C31 O6 1.366(10)
C32 O6 1.447(10)
C33 C34 1.520(12)
C34 C35 1.519(11)
C35 C36 1.511(12)
